data_7152421
loop_
_publ_author_name
'Zagidullin, Almaz'
'Ganushevich, Yulia'
'Miluykov, Vasili'
'Krivolapov, Dmitry'
'Kataeva, Olga'
'Sinyashin, Oleg'
'Hey-Hawkins, Evamarie'

_publ_section_title
;
 Reactions of 1-alkyl-1,2-diphospholes with 1,3-dipoles:
 diphenyldiazomethane and nitrones.
;
_journal_issue 27
_journal_name_full 'Organic &amp; biomolecular chemistry'
_journal_page_first 5298
_journal_page_last 5306
_journal_paper_doi 10.1039/c2ob25532d
_journal_volume 10
_journal_year 2012
_chemical_formula_moiety 'C35 H37 N O2 P2'
_chemical_formula_sum 'C35 H37 N O2 P2'
_chemical_formula_weight 565.60
_chemical_name_systematic
;

?

;
_space_group_IT_number 14
_symmetry_cell_setting monoclinic
_symmetry_space_group_name_Hall '-P 2yn'
_symmetry_space_group_name_H-M 'P 1 21/n 1'
_atom_sites_solution_hydrogens geom
_atom_sites_solution_primary direct
_atom_sites_solution_secondary difmap
_audit_creation_method SHELXL-97
_cell_angle_alpha 90.00
_cell_angle_beta 102.290(4)
_cell_angle_gamma 90.00
_cell_formula_units_Z 4
_cell_length_a 10.231(3)
_cell_length_b 14.736(4)
_cell_length_c 20.826(5)
_cell_measurement_reflns_used 6681
_cell_measurement_temperature 296(2)
_cell_measurement_theta_max 26.04
_cell_measurement_theta_min 2.43
_cell_volume 3067.9(14)
_computing_cell_refinement 'APEX2 v2, 1-4 (Bruker AXS, 2005-2007)'
_computing_data_collection 'APEX2 v2, 1-4 (Bruker AXS, 2005-2007)'
_computing_data_reduction 'SAINT NT v6.0 (Bruker AXS, 2003)'
_computing_molecular_graphics 'ORTEP-3 for Windows (Farrugia, 1997)'
_computing_publication_material 'WinGX (Farrugia 1999), enCIFer (Allen et al. 2004)'
_computing_structure_refinement 'SHELXL-97 (Sheldrick, 1997), WinGX (Farrugia 1999), PLATON (Spek 2005)'
_computing_structure_solution 'SIR2004 (Burla et al., 2005)'
_diffrn_ambient_temperature 296(2)
_diffrn_measured_fraction_theta_full 0.983
_diffrn_measured_fraction_theta_max 0.983
_diffrn_measurement_device 'Bruker SMART APEX II CCD'
_diffrn_measurement_device_type 'CCD area detector'
_diffrn_measurement_method '\f and \w scans'
_diffrn_radiation_monochromator graphite
_diffrn_radiation_source 'fine-focus sealed tube'
_diffrn_radiation_type MoK\a
_diffrn_radiation_wavelength 0.71073
_diffrn_reflns_av_R_equivalents 0.0417
_diffrn_reflns_av_sigmaI/netI 0.0474
_diffrn_reflns_limit_h_max 13
_diffrn_reflns_limit_h_min -13
_diffrn_reflns_limit_k_max 19
_diffrn_reflns_limit_k_min -19
_diffrn_reflns_limit_l_max 27
_diffrn_reflns_limit_l_min -26
_diffrn_reflns_number 27222
_diffrn_reflns_theta_full 28.00
_diffrn_reflns_theta_max 28.00
_diffrn_reflns_theta_min 2.43
_diffrn_standards_number 0
_exptl_absorpt_coefficient_mu 0.173
_exptl_absorpt_correction_T_max 0.9795
_exptl_absorpt_correction_T_min 0.9466
_exptl_absorpt_correction_type multi-scan
_exptl_absorpt_process_details 'SADABS version 2.10 (Sheldrick,Bruker AXS Inc.,2002)'
_exptl_crystal_colour colorless
_exptl_crystal_density_diffrn 1.225
_exptl_crystal_density_method 'not measured'
_exptl_crystal_description block
_exptl_crystal_F_000 1200
_exptl_crystal_size_max 0.32
_exptl_crystal_size_mid 0.20
_exptl_crystal_size_min 0.12
_refine_diff_density_max 0.349
_refine_diff_density_min -0.325
_refine_diff_density_rms 0.041
_refine_ls_extinction_method none
_refine_ls_goodness_of_fit_ref 0.962
_refine_ls_hydrogen_treatment constr
_refine_ls_matrix_type full
_refine_ls_number_parameters 366
_refine_ls_number_reflns 7279
_refine_ls_number_restraints 0
_refine_ls_restrained_S_all 0.962
_refine_ls_R_factor_all 0.0694
_refine_ls_R_factor_gt 0.0427
_refine_ls_shift/su_max 0.001
_refine_ls_shift/su_mean 0.000
_refine_ls_structure_factor_coef Fsqd
_refine_ls_weighting_details 'calc w=1/[\s^2^(Fo^2^)+(0.0607P)^2^+0.0000P] where P=(Fo^2^+2Fc^2^)/3'
_refine_ls_weighting_scheme calc
_refine_ls_wR_factor_gt 0.1060
_refine_ls_wR_factor_ref 0.1160
_reflns_number_gt 4762
_reflns_number_total 7279
_reflns_threshold_expression >2sigma(I)
_cod_data_source_file c2ob25532d.txt
_cod_data_source_block shelxl
_cod_depositor_comments
;
The following automatic conversions were performed:

'_symmetry_cell_setting' value 'Monoclinic' changed to 'monoclinic'
according to /home/saulius/struct/CIF-dictionaries/cif_core.dic
dictionary named 'cif_core.dic' version 2.4.1 from 2010-06-29.

Automatic conversion script
Id: cif_fix_values 1891 2012-01-12 08:04:46Z andrius 
;
_cod_original_sg_symbol_H-M P2(1)/n
_cod_database_code 7152421

loop_
_symmetry_equiv_pos_as_xyz
'x, y, z'
'-x+1/2, y+1/2, -z+1/2'
'-x, -y, -z'
'x-1/2, -y-1/2, z-1/2'

loop_
_atom_site_label
_atom_site_type_symbol
_atom_site_fract_x
_atom_site_fract_y
_atom_site_fract_z
_atom_site_U_iso_or_equiv
_atom_site_adp_type
_atom_site_occupancy
_atom_site_symmetry_multiplicity
_atom_site_calc_flag
_atom_site_refinement_flags
P1 P 0.74676(4) 0.62318(3) 0.10348(2) 0.03643(12) Uani 1 1 d .
P2 P 0.73633(4) 0.75312(3) 0.15644(2) 0.03708(13) Uani 1 1 d .
N3 N 0.80995(13) 0.83375(9) 0.12199(7) 0.0397(3) Uani 1 1 d .
C2 C 1.10066(17) 0.63248(10) 0.24394(8) 0.0390(4) Uani 1 1 d .
C3 C 0.96743(16) 0.65420(10) 0.20078(7) 0.0336(4) Uani 1 1 d .
C4 C 0.94383(16) 0.82860(11) 0.16685(8) 0.0359(4) Uani 1 1 d .
H4A H 0.9596 0.8836 0.1938 0.043 Uiso 1 1 calc R
O1 O 0.74429(12) 0.63296(8) 0.03244(5) 0.0492(3) Uani 1 1 d .
C6 C 1.05821(17) 0.81427(11) 0.13316(8) 0.0396(4) Uani 1 1 d .
O2 O 0.60945(12) 0.76913(9) 0.17670(6) 0.0528(3) Uani 1 1 d .
C8 C 0.96523(16) 0.50367(11) 0.14627(8) 0.0381(4) Uani 1 1 d .
C9 C 0.90634(16) 0.59400(10) 0.15578(8) 0.0353(4) Uani 1 1 d .
C10 C 0.91455(17) 0.76915(11) 0.28174(8) 0.0390(4) Uani 1 1 d .
C11 C 0.62568(18) 0.54265(12) 0.12175(9) 0.0472(4) Uani 1 1 d .
H11A H 0.6466 0.4835 0.1049 0.057 Uiso 1 1 calc R
C12 C 0.9701(2) 0.43450(12) 0.19115(10) 0.0524(5) Uani 1 1 d .
H12A H 0.9331 0.4433 0.2278 0.063 Uiso 1 1 calc R
C13 C 0.90381(15) 0.74624(10) 0.20985(8) 0.0332(4) Uani 1 1 d .
C14 C 1.04446(19) 0.76324(12) 0.07595(9) 0.0484(5) Uani 1 1 d .
H14A H 0.9624 0.7370 0.0575 0.058 Uiso 1 1 calc R
C15 C 1.18190(18) 0.85235(12) 0.15989(10) 0.0513(5) Uani 1 1 d .
H15A H 1.1927 0.8868 0.1981 0.062 Uiso 1 1 calc R
C16 C 1.2346(3) 0.58649(15) 0.34763(12) 0.0813(8) Uani 1 1 d .
H16A H 1.2410 0.5676 0.3908 0.098 Uiso 1 1 calc R
C17 C 1.21582(19) 0.63883(13) 0.21991(11) 0.0565(5) Uani 1 1 d .
H17A H 1.2106 0.6552 0.1763 0.068 Uiso 1 1 calc R
C18 C 1.1108(2) 0.60554(12) 0.30848(9) 0.0563(5) Uani 1 1 d .
H18A H 1.0342 0.6002 0.3255 0.068 Uiso 1 1 calc R
C19 C 1.0459(2) 0.82116(13) 0.38544(10) 0.0621(6) Uani 1 1 d .
H19A H 1.1242 0.8465 0.4097 0.075 Uiso 1 1 calc R
C20 C 0.75352(18) 0.91098(12) 0.07961(9) 0.0461(4) Uani 1 1 d .
C21 C 1.0829(2) 0.33839(13) 0.12915(11) 0.0643(6) Uani 1 1 d .
H21A H 1.1230 0.2832 0.1235 0.077 Uiso 1 1 calc R
C22 C 0.7123(3) 0.98485(15) 0.12204(13) 0.0987(9) Uani 1 1 d .
H22A H 0.6455 0.9617 0.1438 0.148 Uiso 1 1 calc R
H22B H 0.6766 1.0355 0.0949 0.148 Uiso 1 1 calc R
H22C H 0.7889 1.0042 0.1543 0.148 Uiso 1 1 calc R
C23 C 1.2890(2) 0.83949(15) 0.13021(12) 0.0668(6) Uani 1 1 d .
H23A H 1.3716 0.8650 0.1487 0.080 Uiso 1 1 calc R
C24 C 1.0304(2) 0.80870(12) 0.31835(9) 0.0498(5) Uani 1 1 d .
H24A H 1.0979 0.8269 0.2975 0.060 Uiso 1 1 calc R
C25 C 1.3474(3) 0.59528(17) 0.32326(17) 0.0929(10) Uani 1 1 d .
H25A H 1.4308 0.5836 0.3500 0.111 Uiso 1 1 calc R
C26 C 1.3383(2) 0.62118(16) 0.25981(16) 0.0810(8) Uani 1 1 d .
H26A H 1.4155 0.6270 0.2433 0.097 Uiso 1 1 calc R
C27 C 1.1526(2) 0.75132(14) 0.04630(11) 0.0632(6) Uani 1 1 d .
H27A H 1.1426 0.7175 0.0078 0.076 Uiso 1 1 calc R
C28 C 0.48544(19) 0.56837(15) 0.08513(12) 0.0716(6) Uani 1 1 d .
H28A H 0.4232 0.5227 0.0923 0.107 Uiso 1 1 calc R
H28B H 0.4837 0.5729 0.0390 0.107 Uiso 1 1 calc R
H28C H 0.4610 0.6257 0.1010 0.107 Uiso 1 1 calc R
C29 C 1.2745(2) 0.78934(16) 0.07363(13) 0.0730(7) Uani 1 1 d .
H29A H 1.3469 0.7811 0.0538 0.088 Uiso 1 1 calc R
C30 C 0.9457(3) 0.79604(15) 0.41583(10) 0.0690(7) Uani 1 1 d .
H30A H 0.9558 0.8048 0.4608 0.083 Uiso 1 1 calc R
C31 C 1.0188(2) 0.48830(13) 0.09156(9) 0.0571(5) Uani 1 1 d .
H31A H 1.0148 0.5335 0.0600 0.068 Uiso 1 1 calc R
C32 C 1.0783(2) 0.40568(14) 0.08359(11) 0.0685(6) Uani 1 1 d .
H32A H 1.1152 0.3960 0.0470 0.082 Uiso 1 1 calc R
C33 C 0.6357(2) 0.53183(15) 0.19568(10) 0.0634(6) Uani 1 1 d .
H33A H 0.5700 0.4888 0.2032 0.095 Uiso 1 1 calc R
H33B H 0.6199 0.5894 0.2143 0.095 Uiso 1 1 calc R
H33C H 0.7234 0.5105 0.2160 0.095 Uiso 1 1 calc R
C34 C 1.0290(2) 0.35206(13) 0.18274(11) 0.0614(6) Uani 1 1 d .
H34A H 1.0317 0.3061 0.2136 0.074 Uiso 1 1 calc R
C35 C 0.6345(2) 0.87496(16) 0.03019(11) 0.0778(7) Uani 1 1 d .
H35A H 0.5682 0.8532 0.0528 0.117 Uiso 1 1 calc R
H35B H 0.6627 0.8261 0.0058 0.117 Uiso 1 1 calc R
H35C H 0.5970 0.9227 0.0006 0.117 Uiso 1 1 calc R
C37 C 0.8559(2) 0.94882(15) 0.04322(11) 0.0712(6) Uani 1 1 d .
H37A H 0.9335 0.9689 0.0744 0.107 Uiso 1 1 calc R
H37B H 0.8175 0.9990 0.0163 0.107 Uiso 1 1 calc R
H37C H 0.8811 0.9023 0.0159 0.107 Uiso 1 1 calc R
C38 C 0.8149(2) 0.74448(13) 0.31343(9) 0.0527(5) Uani 1 1 d .
H38A H 0.7365 0.7185 0.2897 0.063 Uiso 1 1 calc R
C40 C 0.8306(3) 0.75811(15) 0.38063(10) 0.0693(6) Uani 1 1 d .
H40A H 0.7627 0.7414 0.4017 0.083 Uiso 1 1 calc R

loop_
_atom_site_aniso_label
_atom_site_aniso_U_11
_atom_site_aniso_U_22
_atom_site_aniso_U_33
_atom_site_aniso_U_23
_atom_site_aniso_U_13
_atom_site_aniso_U_12
P1 0.0380(2) 0.0390(2) 0.0312(2) -0.00169(18) 0.00482(18) 0.00125(18)
P2 0.0326(2) 0.0438(2) 0.0338(3) -0.00190(19) 0.00489(18) 0.00332(18)
N3 0.0356(8) 0.0400(7) 0.0408(8) 0.0017(6) 0.0019(6) 0.0031(6)
C2 0.0406(9) 0.0329(8) 0.0400(10) -0.0058(7) 0.0010(8) 0.0059(7)
C3 0.0357(8) 0.0376(8) 0.0288(9) -0.0009(7) 0.0096(7) 0.0025(7)
C4 0.0348(9) 0.0349(8) 0.0362(9) -0.0033(7) 0.0031(7) 0.0020(7)
O1 0.0558(8) 0.0602(8) 0.0296(7) -0.0013(6) 0.0049(6) 0.0033(6)
C6 0.0388(9) 0.0367(8) 0.0439(10) 0.0036(8) 0.0099(8) 0.0005(7)
O2 0.0379(7) 0.0660(8) 0.0562(8) -0.0042(6) 0.0139(6) 0.0078(6)
C8 0.0385(9) 0.0391(9) 0.0351(9) -0.0050(7) 0.0047(7) 0.0032(7)
C9 0.0388(9) 0.0383(8) 0.0299(9) 0.0004(7) 0.0096(7) 0.0034(7)
C10 0.0456(10) 0.0378(9) 0.0313(9) -0.0039(7) 0.0030(8) 0.0092(7)
C11 0.0472(10) 0.0407(9) 0.0509(11) 0.0017(8) 0.0045(9) -0.0037(8)
C12 0.0604(12) 0.0469(10) 0.0536(12) 0.0060(9) 0.0205(10) 0.0082(9)
C13 0.0316(8) 0.0374(8) 0.0305(9) -0.0029(7) 0.0062(7) 0.0024(7)
C14 0.0457(10) 0.0520(11) 0.0501(12) -0.0017(9) 0.0162(9) -0.0034(8)
C15 0.0420(10) 0.0475(10) 0.0628(13) 0.0009(9) 0.0078(9) -0.0029(8)
C16 0.106(2) 0.0622(14) 0.0567(15) -0.0052(11) -0.0256(14) 0.0291(14)
C17 0.0434(11) 0.0515(11) 0.0735(14) -0.0010(10) 0.0098(10) 0.0097(9)
C18 0.0659(13) 0.0518(11) 0.0462(12) 0.0007(9) 0.0005(10) 0.0143(10)
C19 0.0823(15) 0.0503(11) 0.0421(12) -0.0097(9) -0.0128(11) 0.0113(11)
C20 0.0494(11) 0.0455(10) 0.0397(10) 0.0046(8) 0.0014(8) 0.0077(8)
C21 0.0705(14) 0.0473(11) 0.0720(15) -0.0092(11) 0.0084(12) 0.0203(10)
C22 0.151(3) 0.0634(15) 0.0826(18) 0.0054(13) 0.0257(18) 0.0526(16)
C23 0.0377(11) 0.0671(13) 0.0965(18) 0.0030(13) 0.0166(12) -0.0062(10)
C24 0.0567(12) 0.0446(10) 0.0421(11) -0.0059(8) -0.0028(9) 0.0056(9)
C25 0.0670(17) 0.0647(15) 0.120(3) -0.0197(15) -0.0397(17) 0.0272(13)
C26 0.0417(12) 0.0689(15) 0.124(2) -0.0081(15) -0.0022(14) 0.0158(11)
C27 0.0672(14) 0.0679(13) 0.0637(14) -0.0042(11) 0.0342(12) 0.0011(11)
C28 0.0465(12) 0.0682(14) 0.0918(17) 0.0149(12) -0.0035(11) -0.0142(10)
C29 0.0550(14) 0.0762(15) 0.0999(19) 0.0026(14) 0.0438(14) 0.0011(12)
C30 0.107(2) 0.0654(14) 0.0303(11) -0.0065(10) 0.0060(13) 0.0205(13)
C31 0.0786(14) 0.0546(11) 0.0408(11) 0.0016(9) 0.0189(10) 0.0198(10)
C32 0.0866(16) 0.0691(14) 0.0545(13) -0.0070(11) 0.0254(12) 0.0295(12)
C33 0.0590(13) 0.0702(13) 0.0644(14) 0.0149(11) 0.0206(11) -0.0086(11)
C34 0.0686(14) 0.0448(11) 0.0711(15) 0.0081(10) 0.0158(12) 0.0102(10)
C35 0.0604(14) 0.0858(16) 0.0719(16) 0.0234(13) -0.0202(12) -0.0059(12)
C37 0.0681(14) 0.0686(14) 0.0707(15) 0.0270(12) 0.0007(12) -0.0048(11)
C38 0.0585(12) 0.0643(12) 0.0365(11) -0.0062(9) 0.0128(9) 0.0037(10)
C40 0.0919(18) 0.0808(15) 0.0398(12) -0.0002(11) 0.0241(12) 0.0102(13)

loop_
_atom_type_symbol
_atom_type_description
_atom_type_scat_dispersion_real
_atom_type_scat_dispersion_imag
_atom_type_scat_source
C C 0.0033 0.0016 'International Tables Vol C Tables 4.2.6.8 and 6.1.1.4'
H H 0.0000 0.0000 'International Tables Vol C Tables 4.2.6.8 and 6.1.1.4'
N N 0.0061 0.0033 'International Tables Vol C Tables 4.2.6.8 and 6.1.1.4'
O O 0.0106 0.0060 'International Tables Vol C Tables 4.2.6.8 and 6.1.1.4'
P P 0.1023 0.0942 'International Tables Vol C Tables 4.2.6.8 and 6.1.1.4'

loop_
_geom_angle_atom_site_label_1
_geom_angle_atom_site_label_2
_geom_angle_atom_site_label_3
_geom_angle
O1 P1 C9 116.45(7)
O1 P1 C11 113.96(8)
C9 P1 C11 106.68(8)
O1 P1 P2 114.79(5)
C9 P1 P2 92.20(5)
C11 P1 P2 110.63(7)
O2 P2 N3 121.53(7)
O2 P2 C13 127.12(8)
N3 P2 C13 81.36(7)
O2 P2 P1 114.83(6)
N3 P2 P1 109.25(6)
C13 P2 P1 96.65(5)
O2 P2 C4 136.88(7)
N3 P2 C4 38.52(6)
C13 P2 C4 42.85(6)
P1 P2 C4 108.27(5)
C20 N3 C4 127.18(13)
C20 N3 P2 131.05(11)
C4 N3 P2 97.74(10)
C17 C2 C18 118.62(17)
C17 C2 C3 120.43(16)
C18 C2 C3 120.94(16)
C9 C3 C2 120.38(14)
C9 C3 C13 121.54(14)
C2 C3 C13 118.08(13)
N3 C4 C6 114.76(13)
N3 C4 C13 94.50(12)
C6 C4 C13 117.97(13)
N3 C4 P2 43.74(7)
C6 C4 P2 131.64(11)
C13 C4 P2 50.78(7)
N3 C4 H4A 109.6
C6 C4 H4A 109.6
C13 C4 H4A 109.6
P2 C4 H4A 118.4
C15 C6 C14 118.66(17)
C15 C6 C4 119.37(16)
C14 C6 C4 121.98(15)
C12 C8 C31 118.32(16)
C12 C8 C9 121.86(15)
C31 C8 C9 119.82(15)
C3 C9 C8 122.72(15)
C3 C9 P1 119.24(12)
C8 C9 P1 118.03(11)
C38 C10 C24 118.59(17)
C38 C10 C13 120.64(16)
C24 C10 C13 120.55(16)
C28 C11 C33 112.60(17)
C28 C11 P1 110.18(13)
C33 C11 P1 112.15(13)
C28 C11 H11A 107.2
C33 C11 H11A 107.2
P1 C11 H11A 107.2
C8 C12 C34 121.19(19)
C8 C12 H12A 119.4
C34 C12 H12A 119.4
C10 C13 C3 112.04(12)
C10 C13 C4 114.04(13)
C3 C13 C4 115.65(13)
C10 C13 P2 116.62(11)
C3 C13 P2 109.88(10)
C4 C13 P2 86.36(9)
C27 C14 C6 120.31(18)
C27 C14 H14A 119.8
C6 C14 H14A 119.8
C23 C15 C6 120.51(19)
C23 C15 H15A 119.7
C6 C15 H15A 119.7
C25 C16 C18 120.3(2)
C25 C16 H16A 119.9
C18 C16 H16A 119.9
C26 C17 C2 120.5(2)
C26 C17 H17A 119.7
C2 C17 H17A 119.7
C16 C18 C2 120.1(2)
C16 C18 H18A 120.0
C2 C18 H18A 120.0
C30 C19 C24 119.7(2)
C30 C19 H19A 120.1
C24 C19 H19A 120.1
N3 C20 C35 106.93(15)
N3 C20 C22 109.01(15)
C35 C20 C22 111.38(19)
N3 C20 C37 110.86(15)
C35 C20 C37 109.21(17)
C22 C20 C37 109.44(19)
C34 C21 C32 120.11(18)
C34 C21 H21A 119.9
C32 C21 H21A 119.9
C20 C22 H22A 109.5
C20 C22 H22B 109.5
H22A C22 H22B 109.5
C20 C22 H22C 109.5
H22A C22 H22C 109.5
H22B C22 H22C 109.5
C29 C23 C15 120.5(2)
C29 C23 H23A 119.8
C15 C23 H23A 119.8
C19 C24 C10 120.6(2)
C19 C24 H24A 119.7
C10 C24 H24A 119.7
C26 C25 C16 120.0(2)
C26 C25 H25A 120.0
C16 C25 H25A 120.0
C25 C26 C17 120.4(2)
C25 C26 H26A 119.8
C17 C26 H26A 119.8
C29 C27 C14 120.2(2)
C29 C27 H27A 119.9
C14 C27 H27A 119.9
C11 C28 H28A 109.5
C11 C28 H28B 109.5
H28A C28 H28B 109.5
C11 C28 H28C 109.5
H28A C28 H28C 109.5
H28B C28 H28C 109.5
C23 C29 C27 119.8(2)
C23 C29 H29A 120.1
C27 C29 H29A 120.1
C19 C30 C40 120.6(2)
C19 C30 H30A 119.7
C40 C30 H30A 119.7
C8 C31 C32 120.20(18)
C8 C31 H31A 119.9
C32 C31 H31A 119.9
C21 C32 C31 120.35(19)
C21 C32 H32A 119.8
C31 C32 H32A 119.8
C11 C33 H33A 109.5
C11 C33 H33B 109.5
H33A C33 H33B 109.5
C11 C33 H33C 109.5
H33A C33 H33C 109.5
H33B C33 H33C 109.5
C21 C34 C12 119.81(19)
C21 C34 H34A 120.1
C12 C34 H34A 120.1
C20 C35 H35A 109.5
C20 C35 H35B 109.5
H35A C35 H35B 109.5
C20 C35 H35C 109.5
H35A C35 H35C 109.5
H35B C35 H35C 109.5
C20 C37 H37A 109.5
C20 C37 H37B 109.5
H37A C37 H37B 109.5
C20 C37 H37C 109.5
H37A C37 H37C 109.5
H37B C37 H37C 109.5
C10 C38 C40 120.5(2)
C10 C38 H38A 119.8
C40 C38 H38A 119.8
C30 C40 C38 120.0(2)
C30 C40 H40A 120.0
C38 C40 H40A 120.0

loop_
_geom_bond_atom_site_label_1
_geom_bond_atom_site_label_2
_geom_bond_distance
P1 O1 1.4813(12)
P1 C9 1.8111(17)
P1 C11 1.8133(18)
P1 P2 2.2237(8)
P2 O2 1.4669(13)
P2 N3 1.6504(14)
P2 C13 1.8362(16)
P2 C4 2.3654(17)
N3 C20 1.480(2)
N3 C4 1.487(2)
C2 C17 1.378(3)
C2 C18 1.384(2)
C2 C3 1.499(2)
C3 C9 1.344(2)
C3 C13 1.533(2)
C4 C6 1.502(2)
C4 C13 1.612(2)
C4 H4A 0.9800
C6 C15 1.388(2)
C6 C14 1.391(2)
C8 C12 1.377(2)
C8 C31 1.384(2)
C8 C9 1.492(2)
C10 C38 1.376(3)
C10 C24 1.393(2)
C10 C13 1.516(2)
C11 C28 1.523(3)
C11 C33 1.530(3)
C11 H11A 0.9800
C12 C34 1.384(3)
C12 H12A 0.9300
C14 C27 1.388(3)
C14 H14A 0.9300
C15 C23 1.381(3)
C15 H15A 0.9300
C16 C25 1.362(4)
C16 C18 1.381(3)
C16 H16A 0.9300
C17 C26 1.373(3)
C17 H17A 0.9300
C18 H18A 0.9300
C19 C30 1.366(3)
C19 C24 1.384(2)
C19 H19A 0.9300
C20 C35 1.514(3)
C20 C22 1.517(3)
C20 C37 1.523(3)
C21 C34 1.361(3)
C21 C32 1.366(3)
C21 H21A 0.9300
C22 H22A 0.9600
C22 H22B 0.9600
C22 H22C 0.9600
C23 C29 1.372(3)
C23 H23A 0.9300
C24 H24A 0.9300
C25 C26 1.359(4)
C25 H25A 0.9300
C26 H26A 0.9300
C27 C29 1.375(3)
C27 H27A 0.9300
C28 H28A 0.9600
C28 H28B 0.9600
C28 H28C 0.9600
C29 H29A 0.9300
C30 C40 1.367(3)
C30 H30A 0.9300
C31 C32 1.387(3)
C31 H31A 0.9300
C32 H32A 0.9300
C33 H33A 0.9600
C33 H33B 0.9600
C33 H33C 0.9600
C34 H34A 0.9300
C35 H35A 0.9600
C35 H35B 0.9600
C35 H35C 0.9600
C37 H37A 0.9600
C37 H37B 0.9600
C37 H37C 0.9600
C38 C40 1.389(3)
C38 H38A 0.9300
C40 H40A 0.9300

loop_
_geom_torsion_atom_site_label_1
_geom_torsion_atom_site_label_2
_geom_torsion_atom_site_label_3
_geom_torsion_atom_site_label_4
_geom_torsion
O1 P1 P2 O2 108.95(8)
C9 P1 P2 O2 -130.48(8)
C11 P1 P2 O2 -21.73(9)
O1 P1 P2 N3 -31.59(8)
C9 P1 P2 N3 88.99(7)
C11 P1 P2 N3 -162.26(8)
O1 P1 P2 C13 -114.72(8)
C9 P1 P2 C13 5.85(7)
C11 P1 P2 C13 114.60(8)
O1 P1 P2 C4 -72.35(7)
C9 P1 P2 C4 48.23(7)
C11 P1 P2 C4 156.98(7)
O2 P2 N3 C20 -30.79(18)
C13 P2 N3 C20 -159.32(16)
P1 P2 N3 C20 106.61(14)
C4 P2 N3 C20 -158.0(2)
O2 P2 N3 C4 127.18(10)
C13 P2 N3 C4 -1.35(9)
P1 P2 N3 C4 -95.42(9)
C17 C2 C3 C9 77.7(2)
C18 C2 C3 C9 -102.11(19)
C17 C2 C3 C13 -102.49(18)
C18 C2 C3 C13 77.6(2)
C20 N3 C4 C6 -75.61(19)
P2 N3 C4 C6 125.19(12)
C20 N3 C4 C13 160.72(15)
P2 N3 C4 C13 1.52(11)
C20 N3 C4 P2 159.20(19)
O2 P2 C4 N3 -83.50(13)
C13 P2 C4 N3 178.04(14)
P1 P2 C4 N3 98.21(9)
O2 P2 C4 C6 -166.70(13)
N3 P2 C4 C6 -83.20(16)
C13 P2 C4 C6 94.84(16)
P1 P2 C4 C6 15.01(15)
O2 P2 C4 C13 98.45(12)
N3 P2 C4 C13 -178.04(14)
P1 P2 C4 C13 -79.83(9)
N3 C4 C6 C15 147.23(15)
C13 C4 C6 C15 -102.72(18)
P2 C4 C6 C15 -163.65(13)
N3 C4 C6 C14 -33.2(2)
C13 C4 C6 C14 76.8(2)
P2 C4 C6 C14 15.9(2)
C2 C3 C9 C8 0.3(2)
C13 C3 C9 C8 -179.44(14)
C2 C3 C9 P1 -178.95(12)
C13 C3 C9 P1 1.3(2)
C12 C8 C9 C3 72.6(2)
C31 C8 C9 C3 -106.4(2)
C12 C8 C9 P1 -108.16(17)
C31 C8 C9 P1 72.84(19)
O1 P1 C9 C3 114.27(13)
C11 P1 C9 C3 -117.23(14)
P2 P1 C9 C3 -4.92(13)
O1 P1 C9 C8 -65.03(14)
C11 P1 C9 C8 63.47(14)
P2 P1 C9 C8 175.78(12)
O1 P1 C11 C28 -56.09(16)
C9 P1 C11 C28 173.98(14)
P2 P1 C11 C28 75.02(15)
O1 P1 C11 C33 177.63(13)
C9 P1 C11 C33 47.70(15)
P2 P1 C11 C33 -51.26(14)
C31 C8 C12 C34 1.2(3)
C9 C8 C12 C34 -177.85(17)
C38 C10 C13 C3 -90.83(18)
C24 C10 C13 C3 83.74(18)
C38 C10 C13 C4 135.39(16)
C24 C10 C13 C4 -50.04(19)
C38 C10 C13 P2 37.00(19)
C24 C10 C13 P2 -148.43(13)
C9 C3 C13 C10 135.61(16)
C2 C3 C13 C10 -44.14(19)
C9 C3 C13 C4 -91.40(18)
C2 C3 C13 C4 88.85(17)
C9 C3 C13 P2 4.28(19)
C2 C3 C13 P2 -175.48(12)
N3 C4 C13 C10 -118.96(13)
C6 C4 C13 C10 119.88(15)
P2 C4 C13 C10 -117.60(13)
N3 C4 C13 C3 108.98(14)
C6 C4 C13 C3 -12.2(2)
P2 C4 C13 C3 110.34(13)
N3 C4 C13 P2 -1.36(10)
C6 C4 C13 P2 -122.52(13)
O2 P2 C13 C10 -6.88(16)
N3 P2 C13 C10 116.37(12)
P1 P2 C13 C10 -135.08(11)
C4 P2 C13 C10 115.14(15)
O2 P2 C13 C3 121.99(11)
N3 P2 C13 C3 -114.76(12)
P1 P2 C13 C3 -6.21(11)
C4 P2 C13 C3 -115.99(14)
O2 P2 C13 C4 -122.02(10)
N3 P2 C13 C4 1.23(9)
P1 P2 C13 C4 109.78(8)
C15 C6 C14 C27 -0.3(3)
C4 C6 C14 C27 -179.85(16)
C14 C6 C15 C23 -0.2(3)
C4 C6 C15 C23 179.39(17)
C18 C2 C17 C26 -1.8(3)
C3 C2 C17 C26 178.36(17)
C25 C16 C18 C2 0.9(3)
C17 C2 C18 C16 0.6(3)
C3 C2 C18 C16 -179.50(17)
C4 N3 C20 C35 164.35(17)
P2 N3 C20 C35 -43.5(2)
C4 N3 C20 C22 -75.1(2)
P2 N3 C20 C22 77.1(2)
C4 N3 C20 C37 45.4(2)
P2 N3 C20 C37 -162.41(14)
C6 C15 C23 C29 0.4(3)
C30 C19 C24 C10 -1.3(3)
C38 C10 C24 C19 1.3(3)
C13 C10 C24 C19 -173.35(15)
C18 C16 C25 C26 -1.3(4)
C16 C25 C26 C17 0.1(4)
C2 C17 C26 C25 1.4(3)
C6 C14 C27 C29 0.5(3)
C15 C23 C29 C27 -0.2(4)
C14 C27 C29 C23 -0.3(3)
C24 C19 C30 C40 0.5(3)
C12 C8 C31 C32 -1.5(3)
C9 C8 C31 C32 177.55(19)
C34 C21 C32 C31 0.0(4)
C8 C31 C32 C21 0.9(3)
C32 C21 C34 C12 -0.4(3)
C8 C12 C34 C21 -0.2(3)
C24 C10 C38 C40 -0.6(3)
C13 C10 C38 C40 174.06(17)
C19 C30 C40 C38 0.3(3)
C10 C38 C40 C30 -0.2(3)
